data_1528588
loop_
_publ_author_name
'Howie, R.A.'
'Dent Glasser, L.S.'
'Moser, W.'

_publ_section_title
;
 Nitrosodisulphonates. Part II. Crystal structure of the orange-brown
 triclinic modification of Fremy's salt (potassium nitrosodisulfonate)
;
_journal_name_full
;
Journal of the Chemical Society A: Inorganic, Physical, Theoretical (1966-1971)
;
_journal_page_first 3043
_journal_page_last 3047
_journal_volume 1968
_journal_year 1968
_chemical_formula_sum 'K4 N2 O14 S4'
_chemical_name_systematic 'K4 ((S O3)2 (N O))2'
_space_group_IT_number 2
_symmetry_space_group_name_Hall '-P 1'
_symmetry_space_group_name_H-M 'P -1'
_cell_angle_alpha 105
_cell_angle_beta 82
_cell_angle_gamma 113
_cell_formula_units_Z 1
_cell_length_a 7.45
_cell_length_b 7.14
_cell_length_c 7.16
_cell_volume 338.329
_citation_journal_id_ASTM JCSIAP
_cod_data_source_file Howie_JCSIAP_1968_339.cif
_cod_data_source_block K4N2O14S4
_cod_original_cell_volume 338.3292
_cod_database_code 1528588

loop_
_symmetry_equiv_pos_as_xyz
x,y,z
-x,-y,-z

loop_
_atom_site_label
_atom_site_type_symbol
_atom_site_fract_x
_atom_site_fract_y
_atom_site_fract_z
_atom_site_occupancy
_atom_site_U_iso_or_equiv
O7 O-2 0.109 0.159 0.822 1 0.0
O6 O-2 0.224 0.15 0.494 1 0.0
S2 S+4 0.172 0.259 0.655 1 0.0
N1 N+4 0.383 0.464 0.699 1 0.0
S1 S+4 0.375 0.689 0.825 1 0.0
O5 O-2 0.336 0.792 0.693 1 0.0
O1 O-2 0.549 0.444 0.677 1 0.0
O4 O-2 0.557 0.785 0.895 1 0.0
O2 O-2 0.218 0.609 0.956 1 0.0
K2 K+1 0.663 0.146 0.692 1 0.0
K1 K+1 0.076 0.278 0.193 1 0.0
O3 O-2 0.049 0.354 0.592 1 0.0
